data_7019131
loop_
_publ_author_name
'E\,cik, Esra Tanr\?iverdi'
'Be\,sli, Serap'
'Cift\,ci, G\"on\"ul Yenilmez'
'Davies, David B.'
'K\?il\?i\,c, Adem'
'Yuksel, Fatma'

_publ_section_title
;
 Stereo-selectivity in a cyclotriphosphazene derivative bearing an
 exocyclic P-O moiety.
;
_journal_issue 22
_journal_name_full 'Dalton transactions (Cambridge, England : 2003)'
_journal_page_first 6715
_journal_page_last 6725
_journal_paper_doi 10.1039/c2dt30239j
_journal_volume 41
_journal_year 2012
_chemical_formula_sum 'C4 H10 Cl3 N4 O2 P3'
_chemical_formula_weight 345.42
_space_group_crystal_system monoclinic
_space_group_IT_number 15
_space_group_name_Hall '-C 2yc'
_space_group_name_H-M_alt 'C 1 2/c 1'
_symmetry_space_group_name_Hall '-C 2yc'
_symmetry_space_group_name_H-M 'C 1 2/c 1'
_atom_sites_solution_hydrogens geom
_atom_sites_solution_primary direct
_atom_sites_solution_secondary difmap
_audit_creation_method 'APEX2 v2009.7-0'
_cell_angle_alpha 90
_cell_angle_beta 114.5980(10)
_cell_angle_gamma 90
_cell_formula_units_Z 8
_cell_length_a 29.790(3)
_cell_length_b 6.5492(6)
_cell_length_c 15.5333(14)
_cell_measurement_reflns_used 3845
_cell_measurement_temperature 296.(2)
_cell_measurement_theta_max 28.0116
_cell_measurement_theta_min 2.8844
_cell_volume 2755.5(5)
_computing_structure_refinement 'SHELXL-97 (Sheldrick, 2008)'
_computing_structure_solution 'SHELXS-97 (Sheldrick, 2008)'
_diffrn_ambient_temperature 296.(2)
_diffrn_detector_area_resol_mean 8.3333
_diffrn_measured_fraction_theta_full 0.967
_diffrn_measured_fraction_theta_max 0.967
_diffrn_radiation_monochromator multilayer
_diffrn_radiation_type MoK\a
_diffrn_radiation_wavelength 0.71073
_diffrn_reflns_av_R_equivalents 0.0289
_diffrn_reflns_av_sigmaI/netI 0.0375
_diffrn_reflns_limit_h_max 35
_diffrn_reflns_limit_h_min -35
_diffrn_reflns_limit_k_max 7
_diffrn_reflns_limit_k_min -6
_diffrn_reflns_limit_l_max 18
_diffrn_reflns_limit_l_min -15
_diffrn_reflns_number 7000
_diffrn_reflns_theta_full 25.02
_diffrn_reflns_theta_max 25.02
_diffrn_reflns_theta_min 2.88
_diffrn_source ImuS
_exptl_absorpt_coefficient_mu 1.004
_exptl_absorpt_correction_T_max 0.87
_exptl_absorpt_correction_T_min 0.74
_exptl_absorpt_correction_type multi-scan
_exptl_absorpt_process_details 'SADABS V2008/1 (Bruker AXS)'
_exptl_crystal_colour colourless
_exptl_crystal_density_diffrn 1.665
_exptl_crystal_density_method 'not measured'
_exptl_crystal_description block
_exptl_crystal_F_000 1392
_exptl_crystal_size_max 0.310
_exptl_crystal_size_mid 0.260
_exptl_crystal_size_min 0.140
_refine_diff_density_max 0.483
_refine_diff_density_min -0.456
_refine_ls_extinction_method none
_refine_ls_goodness_of_fit_ref 1.067
_refine_ls_hydrogen_treatment constr
_refine_ls_matrix_type full
_refine_ls_number_parameters 147
_refine_ls_number_reflns 2353
_refine_ls_number_restraints 0
_refine_ls_restrained_S_all 1.067
_refine_ls_R_factor_all 0.0480
_refine_ls_R_factor_gt 0.0421
_refine_ls_shift/su_max 0.001
_refine_ls_shift/su_mean 0.000
_refine_ls_structure_factor_coef Fsqd
_refine_ls_weighting_details 'calc w=1/[\s^2^(Fo^2^)+(0.0446P)^2^+4.5586P] where P=(Fo^2^+2Fc^2^)/3'
_refine_ls_weighting_scheme calc
_refine_ls_wR_factor_gt 0.1101
_refine_ls_wR_factor_ref 0.1143
_reflns_number_gt 2046
_reflns_number_total 2353
_reflns_threshold_expression >2sigma(I)
_cod_data_source_file c2dt30239j.txt
_cod_data_source_block ETE2a
_cod_original_cell_volume 2755.5(4)
_cod_database_code 7019131

loop_
_space_group_symop_operation_xyz
'x, y, z'
'-x, y, -z+1/2'
'x+1/2, y+1/2, z'
'-x+1/2, y+1/2, -z+1/2'
'-x, -y, -z'
'x, -y, z-1/2'
'-x+1/2, -y+1/2, -z'
'x+1/2, -y+1/2, z-1/2'

loop_
_atom_site_type_symbol
_atom_site_label
_atom_site_fract_x
_atom_site_fract_y
_atom_site_fract_z
_atom_site_U_iso_or_equiv
_atom_site_adp_type
_atom_site_calc_flag
_atom_site_refinement_flags
_atom_site_occupancy
P P1 0.81055(3) 0.76355(13) 0.90247(6) 0.0492(2) Uani d . 1
P P2 0.90378(3) 0.62500(14) 1.02294(6) 0.0538(2) Uani d . 1
P P3 0.89100(3) 0.80529(16) 0.85693(6) 0.0575(3) Uani d . 1
N N1 0.84716(9) 0.6440(4) 0.9936(2) 0.0598(7) Uani d . 1
N N2 0.92543(9) 0.6933(5) 0.9500(2) 0.0688(9) Uani d . 1
N N3 0.83543(10) 0.8355(5) 0.8341(2) 0.0661(8) Uani d . 1
N N4 0.78147(10) 0.9459(4) 0.9287(2) 0.0635(8) Uani d . 1
O O1 0.76403(9) 0.6279(4) 0.8454(2) 0.0725(7) Uani d . 1
O O2 0.91938(9) 0.4015(4) 1.0575(2) 0.0715(7) Uani d . 1
Cl Cl1 0.94005(5) 0.7878(2) 1.14214(9) 0.1019(4) Uani d . 1
Cl Cl2 0.89713(4) 0.6699(2) 0.74763(8) 0.1033(5) Uani d . 1
Cl Cl3 0.92117(5) 1.0757(2) 0.85352(11) 0.1113(5) Uani d . 1
C C1 0.71845(14) 0.7260(8) 0.8364(4) 0.0938(15) Uani d . 1
H H1A 0.7042 0.6511 0.8729 0.113 Uiso calc R 1
H H1B 0.6948 0.7255 0.7706 0.113 Uiso calc R 1
C C2 0.72877(12) 0.9365(7) 0.8709(3) 0.0711(10) Uani d . 1
H H2A 0.7194 1.0313 0.8183 0.085 Uiso calc R 1
H H2B 0.7106 0.9706 0.9083 0.085 Uiso calc R 1
C C3 0.80508(19) 1.1372(7) 0.9668(5) 0.1112(19) Uani d . 1
H H3A 0.7956 1.1811 1.0159 0.167 Uiso calc R 1
H H3B 0.7951 1.2379 0.9174 0.167 Uiso calc R 1
H H3C 0.8403 1.1203 0.9926 0.167 Uiso calc R 1
C C5 0.96938(15) 0.3368(8) 1.0938(4) 0.1042(17) Uani d . 1
H H5A 0.9898 0.4342 1.1394 0.156 Uiso calc R 1
H H5B 0.9796 0.3265 1.0429 0.156 Uiso calc R 1
H H5C 0.9725 0.2059 1.1236 0.156 Uiso calc R 1

loop_
_atom_site_aniso_label
_atom_site_aniso_U_11
_atom_site_aniso_U_22
_atom_site_aniso_U_33
_atom_site_aniso_U_12
_atom_site_aniso_U_13
_atom_site_aniso_U_23
P1 0.0455(4) 0.0562(5) 0.0515(5) 0.0042(3) 0.0256(4) -0.0012(4)
P2 0.0471(4) 0.0723(6) 0.0446(5) 0.0019(4) 0.0218(4) 0.0110(4)
P3 0.0505(4) 0.0857(6) 0.0433(5) 0.0055(4) 0.0267(4) 0.0109(4)
N1 0.0510(14) 0.0775(19) 0.0600(18) 0.0070(13) 0.0323(13) 0.0150(14)
N2 0.0443(13) 0.113(2) 0.0536(18) 0.0093(14) 0.0252(13) 0.0235(16)
N3 0.0543(15) 0.097(2) 0.0532(18) 0.0197(15) 0.0281(14) 0.0214(16)
N4 0.0528(14) 0.0605(17) 0.083(2) 0.0038(12) 0.0341(15) -0.0104(15)
O1 0.0562(13) 0.0758(16) 0.0832(19) -0.0042(11) 0.0267(12) -0.0208(14)
O2 0.0575(13) 0.0804(17) 0.0774(18) 0.0061(12) 0.0289(12) 0.0237(14)
Cl1 0.1103(9) 0.1252(10) 0.0592(7) -0.0274(7) 0.0246(6) -0.0145(6)
Cl2 0.0741(6) 0.1828(13) 0.0628(7) 0.0097(7) 0.0383(5) -0.0248(7)
Cl3 0.1165(10) 0.1129(10) 0.1163(11) -0.0218(8) 0.0600(8) 0.0277(8)
C1 0.0469(19) 0.130(4) 0.099(4) -0.001(2) 0.024(2) -0.030(3)
C2 0.0564(19) 0.094(3) 0.070(3) 0.0203(18) 0.0339(18) 0.013(2)
C3 0.105(3) 0.069(3) 0.175(6) -0.006(2) 0.073(4) -0.032(3)
C5 0.068(2) 0.120(4) 0.122(5) 0.026(3) 0.036(3) 0.042(3)

loop_
_atom_type_symbol
_atom_type_description
_atom_type_scat_dispersion_real
_atom_type_scat_dispersion_imag
_atom_type_scat_source
C C 0.0033 0.0016 'International Tables Vol C Tables 4.2.6.8 and 6.1.1.4'
H H 0.0000 0.0000 'International Tables Vol C Tables 4.2.6.8 and 6.1.1.4'
N N 0.0061 0.0033 'International Tables Vol C Tables 4.2.6.8 and 6.1.1.4'
O O 0.0106 0.0060 'International Tables Vol C Tables 4.2.6.8 and 6.1.1.4'
P P 0.1023 0.0942 'International Tables Vol C Tables 4.2.6.8 and 6.1.1.4'
Cl Cl 0.1484 0.1585 'International Tables Vol C Tables 4.2.6.8 and 6.1.1.4'

loop_
_geom_angle_atom_site_label_1
_geom_angle_atom_site_label_2
_geom_angle_atom_site_label_3
_geom_angle
O1 P1 N1 109.96(16)
O1 P1 N3 109.60(17)
N1 P1 N3 113.66(14)
O1 P1 N4 96.89(14)
N1 P1 N4 112.30(17)
N3 P1 N4 113.14(17)
N1 P2 O2 107.84(14)
N1 P2 N2 118.79(15)
O2 P2 N2 111.04(16)
N1 P2 Cl1 109.11(13)
O2 P2 Cl1 102.19(12)
N2 P2 Cl1 106.59(14)
N3 P3 N2 119.81(15)
N3 P3 Cl2 109.23(13)
N2 P3 Cl2 108.78(14)
N3 P3 Cl3 109.22(14)
N2 P3 Cl3 108.12(14)
Cl2 P3 Cl3 99.82(7)
P2 N1 P1 123.94(17)
P3 N2 P2 119.22(16)
P3 N3 P1 123.72(18)
C3 N4 C2 120.7(3)
C3 N4 P1 121.6(3)
C2 N4 P1 111.5(2)
C1 O1 P1 111.9(2)
C5 O2 P2 121.9(3)
O1 C1 C2 109.6(3)
O1 C1 H1A 109.8
C2 C1 H1A 109.8
O1 C1 H1B 109.8
C2 C1 H1B 109.8
H1A C1 H1B 108.2
N4 C2 C1 105.9(3)
N4 C2 H2A 110.5
C1 C2 H2A 110.5
N4 C2 H2B 110.5
C1 C2 H2B 110.5
H2A C2 H2B 108.7
N4 C3 H3A 109.5
N4 C3 H3B 109.5
H3A C3 H3B 109.5
N4 C3 H3C 109.5
H3A C3 H3C 109.5
H3B C3 H3C 109.5
O2 C5 H5A 109.5
O2 C5 H5B 109.5
H5A C5 H5B 109.5
O2 C5 H5C 109.5
H5A C5 H5C 109.5
H5B C5 H5C 109.5

loop_
_geom_bond_atom_site_label_1
_geom_bond_atom_site_label_2
_geom_bond_distance
P1 O1 1.572(3)
P1 N1 1.588(3)
P1 N3 1.598(3)
P1 N4 1.624(3)
P2 N1 1.558(3)
P2 O2 1.562(3)
P2 N2 1.584(3)
P2 Cl1 2.0165(15)
P3 N3 1.555(3)
P3 N2 1.564(3)
P3 Cl2 1.9899(14)
P3 Cl3 1.9969(16)
N4 C3 1.438(5)
N4 C2 1.449(4)
O1 C1 1.455(4)
O2 C5 1.420(5)
C1 C2 1.465(6)
C1 H1A 0.97
C1 H1B 0.97
C2 H2A 0.97
C2 H2B 0.97
C3 H3A 0.96
C3 H3B 0.96
C3 H3C 0.96
C5 H5A 0.96
C5 H5B 0.96
C5 H5C 0.96

loop_
_geom_torsion_atom_site_label_1
_geom_torsion_atom_site_label_2
_geom_torsion_atom_site_label_3
_geom_torsion_atom_site_label_4
_geom_torsion
O2 P2 N1 P1 -138.7(2)
N2 P2 N1 P1 -11.3(3)
Cl1 P2 N1 P1 111.1(2)
O1 P1 N1 P2 132.0(2)
N3 P1 N1 P2 8.7(3)
N4 P1 N1 P2 -121.3(2)
N3 P3 N2 P2 -3.9(4)
Cl2 P3 N2 P2 -130.5(2)
Cl3 P3 N2 P2 122.0(2)
N1 P2 N2 P3 8.4(3)
O2 P2 N2 P3 134.3(2)
Cl1 P2 N2 P3 -115.2(2)
N2 P3 N3 P1 1.8(4)
Cl2 P3 N3 P1 128.2(2)
Cl3 P3 N3 P1 -123.6(2)
O1 P1 N3 P3 -127.3(2)
N1 P1 N3 P3 -3.9(3)
N4 P1 N3 P3 125.8(2)
O1 P1 N4 C3 -167.8(4)
N1 P1 N4 C3 77.3(4)
N3 P1 N4 C3 -53.0(5)
O1 P1 N4 C2 -15.4(3)
N1 P1 N4 C2 -130.3(3)
N3 P1 N4 C2 99.4(3)
N1 P1 O1 C1 120.5(3)
N3 P1 O1 C1 -113.9(3)
N4 P1 O1 C1 3.7(3)
N1 P2 O2 C5 -176.8(4)
N2 P2 O2 C5 51.5(4)
Cl1 P2 O2 C5 -61.9(4)
P1 O1 C1 C2 8.6(5)
C3 N4 C2 C1 174.1(5)
P1 N4 C2 C1 21.5(4)
O1 C1 C2 N4 -18.4(5)
